data_7719670
loop_
_publ_author_name
'Moore, Jewelianna M.'
'Vaught, Brennan M.'
'Miller, Tabitha J.'
'Nunn, George'
'Elford, Lindsey S.'
'Gullett, Kelly L.'
'Walton, Paul H.'
'Fout, Alison R.'

_publ_section_title
;
 Exploring early transition metal coordination: a synthetic and
 computational study of tripodal ligand complexes.
;
_journal_issue 43
_journal_name_full 'Dalton transactions (Cambridge, England : 2003)'
_journal_page_first 16177
_journal_page_last 16182
_journal_paper_doi 10.1039/d5dt01888a
_journal_volume 54
_journal_year 2025
_chemical_formula_moiety 'C36 H48 Cr N7'
_chemical_formula_sum 'C36 H48 Cr N7'
_chemical_formula_weight 630.81
_chemical_properties_physical Air-sensitive,Moisture-sensitive
_space_group_crystal_system monoclinic
_space_group_IT_number 14
_space_group_name_Hall '-P 2yn'
_space_group_name_H-M_alt 'P 1 21/n 1'
_atom_sites_solution_hydrogens geom
_atom_sites_solution_primary dual
_audit_creation_date 2023-08-14
_audit_creation_method
; 
Olex2 1.5 
(compiled 2023.03.06 svn.rbb2c1857 for OlexSys, GUI svn.r6748) 
;
_audit_update_record
;
2025-08-07 deposited with the CCDC.	2025-09-30 downloaded from the CCDC.
;
_cell_angle_alpha 90
_cell_angle_beta 95.520(2)
_cell_angle_gamma 90
_cell_formula_units_Z 4
_cell_length_a 10.5541(4)
_cell_length_b 20.8052(7)
_cell_length_c 14.3671(6)
_cell_measurement_reflns_used 9032
_cell_measurement_temperature 100.0
_cell_measurement_theta_max 25.36
_cell_measurement_theta_min 2.17
_cell_volume 3140.1(2)
_computing_cell_refinement 'SAINT V8.37A (Bruker, 2005)'
_computing_data_collection 'APEX2 V2014.9-0 (Bruker, 2014)'
_computing_data_reduction
; 
SAINT V8.37A, XPREP v2014/2, SADABS V2014/7, (Bruker, 2014) 
;
_computing_molecular_graphics 'Olex2 1.5 (Dolomanov et al., 2009)'
_computing_publication_material 'Olex2 1.5 (Dolomanov et al., 2009)'
_computing_structure_refinement 'SHELX-2014-7 (Sheldrick, 2015)'
_computing_structure_solution 'SHELX-2014-7 (Sheldrick, 2015)'
_diffrn_ambient_temperature 100.0
_diffrn_detector 'Bruker APEX2 area detector'
_diffrn_detector_area_resol_mean 7.9
_diffrn_detector_type 'CCD area detector'
_diffrn_measured_fraction_theta_full 1.000
_diffrn_measured_fraction_theta_max 0.999
_diffrn_measurement_device 'three-circle diffractometer'
_diffrn_measurement_device_type 'Bruker APEX-II CCD'
_diffrn_measurement_method '\f and \w scans'
_diffrn_radiation_monochromator 'mirror optics'
_diffrn_radiation_probe x-ray
_diffrn_radiation_type MoK\a
_diffrn_radiation_wavelength 0.71073
_diffrn_radiation_wavelength_id 13
_diffrn_reflns_av_R_equivalents 0.0513
_diffrn_reflns_av_unetI/netI 0.0185
_diffrn_reflns_Laue_measured_fraction_full 1.000
_diffrn_reflns_Laue_measured_fraction_max 0.999
_diffrn_reflns_limit_h_max 12
_diffrn_reflns_limit_h_min -12
_diffrn_reflns_limit_k_max 24
_diffrn_reflns_limit_k_min -25
_diffrn_reflns_limit_l_max 17
_diffrn_reflns_limit_l_min -17
_diffrn_reflns_number 84608
_diffrn_reflns_point_group_measured_fraction_full 1.000
_diffrn_reflns_point_group_measured_fraction_max 0.999
_diffrn_reflns_theta_full 25.242
_diffrn_reflns_theta_max 25.371
_diffrn_reflns_theta_min 1.958
_diffrn_source 'microfocus sealed X-ray tube'
_diffrn_source_current 1.0
_diffrn_source_power 0.05
_diffrn_source_type 'Incoatec I\ms'
_diffrn_source_voltage 50.0
_diffrn_standards_number 0
_exptl_absorpt_coefficient_mu 0.403
_exptl_absorpt_correction_T_max 0.7452
_exptl_absorpt_correction_T_min 0.7163
_exptl_absorpt_correction_type multi-scan
_exptl_absorpt_process_details
; 
SADABS-2016/2 (Bruker,2016) was used for absorption correction. 
wR2(int) was 0.0667 before and 0.0590 after correction. 
The Ratio of minimum to maximum transmission is 0.9612. 
The \l/2 correction factor is Not present. 
;
_exptl_crystal_colour pink
_exptl_crystal_colour_primary pink
_exptl_crystal_density_diffrn 1.334
_exptl_crystal_description trianglar
_exptl_crystal_F_000 1348
_exptl_crystal_id 13
_exptl_crystal_preparation
; 
The data crystal was mounted using oil (Parantone-N, Exxon) to a 
0.3 mm cryo-loop (Hampton Research) with the 0 -1 -1 scattering 
planes roughly normal to the spindle axis. 
;
_exptl_crystal_size_max 0.156
_exptl_crystal_size_mid 0.122
_exptl_crystal_size_min 0.029
_refine_diff_density_max 0.577
_refine_diff_density_min -0.533
_refine_diff_density_rms 0.067
_refine_ls_extinction_method none
_refine_ls_goodness_of_fit_ref 1.167
_refine_ls_hydrogen_treatment constr
_refine_ls_matrix_type full
_refine_ls_number_parameters 397
_refine_ls_number_reflns 5767
_refine_ls_number_restraints 0
_refine_ls_restrained_S_all 1.167
_refine_ls_R_factor_all 0.0541
_refine_ls_R_factor_gt 0.0504
_refine_ls_shift/su_max 0.001
_refine_ls_shift/su_mean 0.000
_refine_ls_structure_factor_coef Fsqd
_refine_ls_weighting_details 'w=1/[\s^2^(Fo^2^)+(0.0453P)^2^+5.2422P] where P=(Fo^2^+2Fc^2^)/3'
_refine_ls_weighting_scheme calc
_refine_ls_wR_factor_gt 0.1227
_refine_ls_wR_factor_ref 0.1247
_reflns_Friedel_coverage 0.000
_reflns_number_gt 5365
_reflns_number_total 5767
_reflns_threshold_expression 'I > 2\s(I)'
_cod_data_source_file d5dt01888a2.cif
_cod_data_source_block 13
_cod_depositor_comments 'Adding full bibliography for 7719670--7719673.cif.'
_cod_database_code 7719670
_shelx_shelxl_version_number
;
2018/3
;
_shelx_space_group_comment
; 
The symmetry employed for this shelxl refinement is uniquely defined 
by the following loop, which should always be used as a source of 
symmetry information in preference to the above space-group names. 
They are only intended as comments. 
;
_shelx_estimated_absorpt_t_max 0.988
_shelx_estimated_absorpt_t_min 0.940
_olex2_refinement_description
; 
1.a Ternary CH refined with riding coordinates: 
 C19(H19), C25(H25), C31(H31) 
1.b Secondary CH2 refined with riding coordinates: 
 C1(H1A,H1B), C7(H7A,H7B), C13(H13A,H13B), C20(H20A,H20B), C21(H21A,H21B), 
 C22(H22A,H22B), C23(H23A,H23B), C24(H24A,H24B), C26(H26A,H26B), 
C27(H27A,H27B), 
  C28(H28A,H28B), C29(H29A,H29B), C30(H30A,H30B), C32(H32A,H32B), C33(H33A, 
 H33B), C34(H34A,H34B), C35(H35A,H35B), C36(H36A,H36B) 
1.c Aromatic/amide H refined with riding coordinates: 
 C3(H3), C4(H4), C6(H6), C9(H9), C10(H10), C12(H12), C15(H15), C16(H16), 
 C18(H18) 
;
_olex2_submission_original_sample_id 13
_olex2_submission_special_instructions 'No special instructions were received'

loop_
_space_group_symop_operation_xyz
'x, y, z'
'-x+1/2, y+1/2, -z+1/2'
'-x, -y, -z'
'x-1/2, -y-1/2, z-1/2'

loop_
_atom_site_label
_atom_site_type_symbol
_atom_site_fract_x
_atom_site_fract_y
_atom_site_fract_z
_atom_site_U_iso_or_equiv
_atom_site_adp_type
_atom_site_occupancy
_atom_site_site_symmetry_order
_atom_site_calc_flag
_atom_site_refinement_flags_posn
_atom_site_refinement_flags_adp
_atom_site_refinement_flags_occupancy
_atom_site_disorder_assembly
_atom_site_disorder_group
Cr1 Cr 0.71211(4) 0.22571(2) 0.53869(3) 0.01483(12) Uani 1 1 d . . . . .
N1 N 0.7064(2) 0.05579(11) 0.55988(15) 0.0195(5) Uani 1 1 d . . . . .
N2 N 0.73955(19) 0.17931(10) 0.66309(15) 0.0168(4) Uani 1 1 d . . . . .
N3 N 0.8347(2) 0.16808(11) 0.48042(15) 0.0200(5) Uani 1 1 d . . . . .
N4 N 0.55890(19) 0.17165(10) 0.49667(14) 0.0155(4) Uani 1 1 d . . . . .
N5 N 0.6458(2) 0.27338(10) 0.41310(15) 0.0182(4) Uani 1 1 d . . . . .
N6 N 0.8790(2) 0.28350(11) 0.55809(16) 0.0215(5) Uani 1 1 d . . . . .
N7 N 0.61840(19) 0.28876(10) 0.62423(14) 0.0153(4) Uani 1 1 d . . . . .
C1 C 0.8044(3) 0.06541(13) 0.63671(19) 0.0214(6) Uani 1 1 d . . . . .
H1A H 0.886741 0.073320 0.611038 0.026 Uiso 1 1 calc R U . . .
H1B H 0.813126 0.025703 0.674750 0.026 Uiso 1 1 calc R U . . .
C2 C 0.7759(2) 0.12067(12) 0.69847(18) 0.0182(5) Uani 1 1 d . . . . .
C3 C 0.7598(2) 0.11827(13) 0.79320(18) 0.0212(6) Uani 1 1 d . . . . .
H3 H 0.778873 0.082814 0.833805 0.025 Uiso 1 1 calc R U . . .
C4 C 0.7105(3) 0.17730(13) 0.81782(18) 0.0216(6) Uani 1 1 d . . . . .
H4 H 0.690521 0.190142 0.878155 0.026 Uiso 1 1 calc R U . . .
C5 C 0.6966(2) 0.21359(12) 0.73645(18) 0.0175(5) Uani 1 1 d . . . . .
C6 C 0.6314(2) 0.27124(12) 0.71158(18) 0.0183(5) Uani 1 1 d . . . . .
H6 H 0.597456 0.296894 0.757947 0.022 Uiso 1 1 calc R U . . .
C7 C 0.7418(3) 0.05763(13) 0.46430(18) 0.0226(6) Uani 1 1 d . . . . .
H7A H 0.665545 0.067910 0.421287 0.027 Uiso 1 1 calc R U . . .
H7B H 0.772313 0.014576 0.447359 0.027 Uiso 1 1 calc R U . . .
C8 C 0.8438(3) 0.10637(14) 0.45145(18) 0.0234(6) Uani 1 1 d . . . . .
C9 C 0.9675(3) 0.09489(15) 0.4258(2) 0.0310(7) Uani 1 1 d . . . . .
H9 H 0.998145 0.055744 0.402405 0.037 Uiso 1 1 calc R U . . .
C10 C 1.0358(3) 0.15136(15) 0.4412(2) 0.0282(6) Uani 1 1 d . . . . .
H10 H 1.122190 0.158325 0.430517 0.034 Uiso 1 1 calc R U . . .
C11 C 0.9531(2) 0.19614(14) 0.4756(2) 0.0244(6) Uani 1 1 d . . . . .
C12 C 0.9717(2) 0.25691(14) 0.51921(19) 0.0232(6) Uani 1 1 d . . . . .
H12 H 1.051571 0.278044 0.519974 0.028 Uiso 1 1 calc R U . . .
C13 C 0.5735(2) 0.06570(12) 0.57788(18) 0.0184(5) Uani 1 1 d . . . . .
H13A H 0.570969 0.080175 0.643317 0.022 Uiso 1 1 calc R U . . .
H13B H 0.527856 0.024143 0.570913 0.022 Uiso 1 1 calc R U . . .
C14 C 0.5054(2) 0.11403(12) 0.51382(17) 0.0168(5) Uani 1 1 d . . . . .
C15 C 0.3926(2) 0.10582(12) 0.45531(18) 0.0185(5) Uani 1 1 d . . . . .
H15 H 0.337347 0.069730 0.454043 0.022 Uiso 1 1 calc R U . . .
C16 C 0.3765(2) 0.16051(13) 0.39916(19) 0.0200(5) Uani 1 1 d . . . . .
H16 H 0.308149 0.169156 0.352897 0.024 Uiso 1 1 calc R U . . .
C17 C 0.4808(2) 0.19983(12) 0.42459(17) 0.0167(5) Uani 1 1 d . . . . .
C18 C 0.5335(2) 0.25296(12) 0.38119(17) 0.0177(5) Uani 1 1 d . . . . .
H18 H 0.487584 0.273557 0.329399 0.021 Uiso 1 1 calc R U . . .
C19 C 0.5487(2) 0.34839(12) 0.59808(17) 0.0165(5) Uani 1 1 d . . . . .
H19 H 0.583397 0.365160 0.540426 0.020 Uiso 1 1 calc R U . . .
C20 C 0.5657(2) 0.40172(12) 0.67174(19) 0.0203(5) Uani 1 1 d . . . . .
H20A H 0.524928 0.388858 0.728108 0.024 Uiso 1 1 calc R U . . .
H20B H 0.657495 0.408750 0.690141 0.024 Uiso 1 1 calc R U . . .
C21 C 0.5054(3) 0.46368(13) 0.63174(19) 0.0225(6) Uani 1 1 d . . . . .
H21A H 0.548869 0.477486 0.577035 0.027 Uiso 1 1 calc R U . . .
H21B H 0.515771 0.498084 0.679470 0.027 Uiso 1 1 calc R U . . .
C22 C 0.3640(3) 0.45321(13) 0.6022(2) 0.0233(6) Uani 1 1 d . . . . .
H22A H 0.319107 0.444277 0.658190 0.028 Uiso 1 1 calc R U . . .
H22B H 0.327352 0.492826 0.572428 0.028 Uiso 1 1 calc R U . . .
C23 C 0.3439(3) 0.39738(13) 0.5339(2) 0.0234(6) Uani 1 1 d . . . . .
H23A H 0.379540 0.408805 0.474820 0.028 Uiso 1 1 calc R U . . .
H23B H 0.251464 0.389873 0.519541 0.028 Uiso 1 1 calc R U . . .
C24 C 0.4067(2) 0.33570(12) 0.57281(19) 0.0194(5) Uani 1 1 d . . . . .
H24A H 0.395257 0.301062 0.525505 0.023 Uiso 1 1 calc R U . . .
H24B H 0.366799 0.321800 0.629071 0.023 Uiso 1 1 calc R U . . .
C25 C 0.9009(3) 0.34549(14) 0.6098(2) 0.0251(6) Uani 1 1 d . . . . .
H25 H 0.838616 0.346537 0.658029 0.030 Uiso 1 1 calc R U . . .
C26 C 0.8722(3) 0.40353(14) 0.5479(2) 0.0299(7) Uani 1 1 d . . . . .
H26A H 0.784308 0.399994 0.517395 0.036 Uiso 1 1 calc R U . . .
H26B H 0.930912 0.403838 0.498096 0.036 Uiso 1 1 calc R U . . .
C27 C 0.8858(3) 0.46705(15) 0.6020(2) 0.0370(7) Uani 1 1 d . . . . .
H27A H 0.873648 0.503331 0.557449 0.044 Uiso 1 1 calc R U . . .
H27B H 0.818539 0.469704 0.645333 0.044 Uiso 1 1 calc R U . . .
C28 C 1.0145(3) 0.47308(17) 0.6570(2) 0.0394(8) Uani 1 1 d . . . . .
H28A H 1.080744 0.477806 0.613179 0.047 Uiso 1 1 calc R U . . .
H28B H 1.015875 0.512262 0.696229 0.047 Uiso 1 1 calc R U . . .
C29 C 1.0448(3) 0.41590(19) 0.7183(2) 0.0433(9) Uani 1 1 d . . . . .
H29A H 0.985744 0.414663 0.767822 0.052 Uiso 1 1 calc R U . . .
H29B H 1.132456 0.420056 0.748996 0.052 Uiso 1 1 calc R U . . .
C30 C 1.0334(3) 0.35312(17) 0.6627(2) 0.0353(7) Uani 1 1 d . . . . .
H30A H 1.050143 0.316418 0.706043 0.042 Uiso 1 1 calc R U . . .
H30B H 1.098536 0.352433 0.617530 0.042 Uiso 1 1 calc R U . . .
C31 C 0.7113(2) 0.31889(12) 0.35414(18) 0.0183(5) Uani 1 1 d . . . . .
H31 H 0.782350 0.339072 0.395129 0.022 Uiso 1 1 calc R U . . .
C32 C 0.6267(3) 0.37314(14) 0.3130(2) 0.0279(6) Uani 1 1 d . . . . .
H32A H 0.590015 0.396662 0.363927 0.033 Uiso 1 1 calc R U . . .
H32B H 0.555655 0.355009 0.271049 0.033 Uiso 1 1 calc R U . . .
C33 C 0.7035(3) 0.41941(14) 0.2581(2) 0.0286(6) Uani 1 1 d . . . . .
H33A H 0.646791 0.453632 0.230196 0.034 Uiso 1 1 calc R U . . .
H33B H 0.770391 0.439975 0.301174 0.034 Uiso 1 1 calc R U . . .
C34 C 0.7650(3) 0.38462(15) 0.1812(2) 0.0291(6) Uani 1 1 d . . . . .
H34A H 0.697855 0.367826 0.134632 0.035 Uiso 1 1 calc R U . . .
H34B H 0.817578 0.415327 0.148891 0.035 Uiso 1 1 calc R U . . .
C35 C 0.8476(3) 0.32966(15) 0.2198(2) 0.0313(7) Uani 1 1 d . . . . .
H35A H 0.920717 0.346855 0.260591 0.038 Uiso 1 1 calc R U . . .
H35B H 0.881325 0.306091 0.167664 0.038 Uiso 1 1 calc R U . . .
C36 C 0.7711(3) 0.28327(14) 0.2763(2) 0.0287(6) Uani 1 1 d . . . . .
H36A H 0.703331 0.262691 0.234034 0.034 Uiso 1 1 calc R U . . .
H36B H 0.828131 0.249051 0.303859 0.034 Uiso 1 1 calc R U . . .

loop_
_atom_site_aniso_label
_atom_site_aniso_U_11
_atom_site_aniso_U_22
_atom_site_aniso_U_33
_atom_site_aniso_U_23
_atom_site_aniso_U_13
_atom_site_aniso_U_12
Cr1 0.0121(2) 0.0156(2) 0.0172(2) 0.00303(16) 0.00317(15) 0.00130(15)
N1 0.0227(11) 0.0202(11) 0.0159(11) 0.0016(9) 0.0031(9) 0.0038(9)
N2 0.0140(10) 0.0172(11) 0.0191(11) 0.0019(8) 0.0004(8) 0.0012(8)
N3 0.0188(11) 0.0218(12) 0.0202(11) 0.0048(9) 0.0057(9) 0.0042(9)
N4 0.0154(10) 0.0160(10) 0.0155(10) -0.0010(8) 0.0031(8) 0.0021(8)
N5 0.0185(11) 0.0171(11) 0.0197(11) 0.0041(9) 0.0061(9) 0.0017(9)
N6 0.0158(11) 0.0232(12) 0.0256(12) 0.0076(9) 0.0030(9) 0.0003(9)
N7 0.0135(10) 0.0132(10) 0.0191(11) 0.0008(8) 0.0011(8) -0.0015(8)
C1 0.0223(13) 0.0188(13) 0.0229(14) 0.0034(11) 0.0013(11) 0.0069(11)
C2 0.0124(12) 0.0192(13) 0.0221(13) 0.0022(10) -0.0026(10) 0.0015(10)
C3 0.0216(13) 0.0200(13) 0.0209(13) 0.0045(10) -0.0032(10) 0.0000(10)
C4 0.0252(14) 0.0237(14) 0.0154(13) 0.0007(10) -0.0010(10) -0.0007(11)
C5 0.0152(12) 0.0179(13) 0.0188(12) -0.0016(10) -0.0016(10) -0.0038(10)
C6 0.0176(12) 0.0176(13) 0.0195(13) -0.0028(10) 0.0015(10) -0.0029(10)
C7 0.0302(15) 0.0182(13) 0.0202(13) -0.0012(10) 0.0060(11) 0.0077(11)
C8 0.0267(14) 0.0264(14) 0.0178(13) 0.0039(11) 0.0063(11) 0.0089(12)
C9 0.0336(16) 0.0362(17) 0.0255(15) 0.0033(13) 0.0147(12) 0.0156(13)
C10 0.0198(14) 0.0386(17) 0.0284(15) 0.0076(13) 0.0133(11) 0.0089(12)
C11 0.0164(13) 0.0311(15) 0.0268(14) 0.0100(12) 0.0071(11) 0.0054(11)
C12 0.0137(12) 0.0303(15) 0.0261(14) 0.0107(12) 0.0038(10) 0.0001(11)
C13 0.0217(13) 0.0163(12) 0.0173(13) 0.0015(10) 0.0031(10) -0.0006(10)
C14 0.0205(13) 0.0168(12) 0.0143(12) 0.0000(10) 0.0068(10) 0.0031(10)
C15 0.0165(12) 0.0170(13) 0.0229(13) -0.0013(10) 0.0065(10) -0.0007(10)
C16 0.0149(12) 0.0232(14) 0.0219(13) -0.0001(11) 0.0016(10) 0.0024(10)
C17 0.0152(12) 0.0185(12) 0.0168(12) 0.0008(10) 0.0045(9) 0.0036(10)
C18 0.0175(13) 0.0195(13) 0.0164(12) 0.0015(10) 0.0027(10) 0.0042(10)
C19 0.0170(12) 0.0155(12) 0.0169(12) 0.0021(10) 0.0015(9) -0.0001(10)
C20 0.0190(13) 0.0161(13) 0.0250(14) -0.0019(11) -0.0024(10) 0.0003(10)
C21 0.0263(14) 0.0158(13) 0.0256(14) -0.0013(11) 0.0033(11) 0.0003(11)
C22 0.0247(14) 0.0188(13) 0.0261(14) 0.0007(11) 0.0014(11) 0.0049(11)
C23 0.0200(13) 0.0234(14) 0.0263(14) -0.0008(11) -0.0007(11) 0.0018(11)
C24 0.0166(12) 0.0192(13) 0.0222(13) -0.0021(10) 0.0011(10) 0.0002(10)
C25 0.0174(13) 0.0298(15) 0.0288(15) -0.0012(12) 0.0049(11) -0.0049(11)
C26 0.0286(15) 0.0271(15) 0.0333(16) -0.0003(13) -0.0012(12) -0.0021(12)
C27 0.0417(18) 0.0291(17) 0.0404(18) -0.0041(14) 0.0051(15) -0.0068(14)
C28 0.0400(18) 0.044(2) 0.0360(18) -0.0142(15) 0.0128(14) -0.0231(15)
C29 0.0355(18) 0.074(3) 0.0199(15) -0.0047(16) -0.0009(13) -0.0249(17)
C30 0.0285(16) 0.049(2) 0.0267(16) 0.0096(14) -0.0040(12) -0.0084(14)
C31 0.0182(12) 0.0189(13) 0.0178(13) 0.0015(10) 0.0023(10) -0.0027(10)
C32 0.0270(15) 0.0248(15) 0.0340(16) 0.0108(12) 0.0144(12) 0.0076(12)
C33 0.0341(16) 0.0221(14) 0.0312(16) 0.0062(12) 0.0116(13) 0.0023(12)
C34 0.0334(16) 0.0306(16) 0.0248(15) 0.0084(12) 0.0102(12) 0.0003(13)
C35 0.0295(15) 0.0303(16) 0.0372(17) 0.0096(13) 0.0188(13) 0.0064(13)
C36 0.0354(16) 0.0243(15) 0.0286(15) 0.0039(12) 0.0137(13) 0.0059(12)

loop_
_atom_type_symbol
_atom_type_description
_atom_type_scat_dispersion_real
_atom_type_scat_dispersion_imag
_atom_type_scat_source
C C 0.0033 0.0016 'Int Tab Vol C Tab 4.2.6.8 and 6.1.1.4'
H H 0.0000 0.0000 'Int Tab Vol C Tab 4.2.6.8 and 6.1.1.4'
Cr Cr 0.3209 0.6236 'Int Tab Vol C Tab 4.2.6.8 and 6.1.1.4'
N N 0.0061 0.0033 'Int Tab Vol C Tab 4.2.6.8 and 6.1.1.4'

loop_
_exptl_crystal_face_index_h
_exptl_crystal_face_index_k
_exptl_crystal_face_index_l
_exptl_crystal_face_perp_dist
0.00 -1.00 -1.00 0.0140
0.00 1.00 1.00 0.0120
-1.00 1.00 0.00 0.0350
-1.00 -3.00 1.00 0.0380
1.00 3.00 -1.00 0.0760
2.00 0.00 -1.00 0.0350
2.00 -3.00 2.00 0.0610

loop_
_geom_angle_atom_site_label_1
_geom_angle_atom_site_label_2
_geom_angle_atom_site_label_3
_geom_angle
_geom_angle_site_symmetry_1
_geom_angle_site_symmetry_3
_geom_angle_publ_flag
N2 Cr1 N5 168.93(8) . . ?
N2 Cr1 N6 96.16(9) . . ?
N2 Cr1 N7 79.49(8) . . ?
N3 Cr1 N2 92.30(9) . . ?
N3 Cr1 N4 94.17(9) . . ?
N3 Cr1 N5 95.62(8) . . ?
N3 Cr1 N6 80.41(9) . . ?
N3 Cr1 N7 166.73(9) . . ?
N4 Cr1 N2 92.35(8) . . ?
N4 Cr1 N5 79.40(8) . . ?
N4 Cr1 N6 170.07(9) . . ?
N4 Cr1 N7 96.55(8) . . ?
N5 Cr1 N6 92.78(8) . . ?
N7 Cr1 N5 94.02(8) . . ?
N7 Cr1 N6 90.05(8) . . ?
C1 N1 C7 118.9(2) . . ?
C1 N1 C13 118.1(2) . . ?
C7 N1 C13 119.9(2) . . ?
C2 N2 Cr1 140.03(18) . . ?
C2 N2 C5 106.2(2) . . ?
C5 N2 Cr1 113.35(16) . . ?
C8 N3 Cr1 139.63(19) . . ?
C8 N3 C11 107.0(2) . . ?
C11 N3 Cr1 112.94(18) . . ?
C14 N4 Cr1 140.78(18) . . ?
C14 N4 C17 106.3(2) . . ?
C17 N4 Cr1 112.92(16) . . ?
C18 N5 Cr1 111.26(17) . . ?
C18 N5 C31 117.8(2) . . ?
C31 N5 Cr1 130.58(16) . . ?
C12 N6 Cr1 110.60(19) . . ?
C12 N6 C25 119.7(2) . . ?
C25 N6 Cr1 129.70(17) . . ?
C6 N7 Cr1 112.11(17) . . ?
C6 N7 C19 119.0(2) . . ?
C19 N7 Cr1 128.79(16) . . ?
N1 C1 H1A 109.0 . . ?
N1 C1 H1B 109.0 . . ?
N1 C1 C2 112.7(2) . . ?
H1A C1 H1B 107.8 . . ?
C2 C1 H1A 109.0 . . ?
C2 C1 H1B 109.0 . . ?
N2 C2 C1 122.1(2) . . ?
N2 C2 C3 110.0(2) . . ?
C3 C2 C1 127.1(2) . . ?
C2 C3 H3 126.2 . . ?
C2 C3 C4 107.5(2) . . ?
C4 C3 H3 126.2 . . ?
C3 C4 H4 126.9 . . ?
C5 C4 C3 106.1(2) . . ?
C5 C4 H4 126.9 . . ?
N2 C5 C4 110.2(2) . . ?
N2 C5 C6 115.6(2) . . ?
C4 C5 C6 133.3(2) . . ?
N7 C6 C5 119.0(2) . . ?
N7 C6 H6 120.5 . . ?
C5 C6 H6 120.5 . . ?
N1 C7 H7A 109.1 . . ?
N1 C7 H7B 109.1 . . ?
N1 C7 C8 112.6(2) . . ?
H7A C7 H7B 107.8 . . ?
C8 C7 H7A 109.1 . . ?
C8 C7 H7B 109.1 . . ?
N3 C8 C7 121.9(2) . . ?
N3 C8 C9 109.6(3) . . ?
C9 C8 C7 127.6(3) . . ?
C8 C9 H9 126.4 . . ?
C10 C9 C8 107.2(3) . . ?
C10 C9 H9 126.4 . . ?
C9 C10 H10 126.6 . . ?
C9 C10 C11 106.7(2) . . ?
C11 C10 H10 126.6 . . ?
N3 C11 C10 109.5(3) . . ?
N3 C11 C12 116.2(2) . . ?
C10 C11 C12 133.3(3) . . ?
N6 C12 C11 119.5(2) . . ?
N6 C12 H12 120.2 . . ?
C11 C12 H12 120.2 . . ?
N1 C13 H13A 108.9 . . ?
N1 C13 H13B 108.9 . . ?
N1 C13 C14 113.4(2) . . ?
H13A C13 H13B 107.7 . . ?
C14 C13 H13A 108.9 . . ?
C14 C13 H13B 108.9 . . ?
N4 C14 C13 121.3(2) . . ?
N4 C14 C15 110.1(2) . . ?
C15 C14 C13 128.1(2) . . ?
C14 C15 H15 126.4 . . ?
C16 C15 C14 107.3(2) . . ?
C16 C15 H15 126.4 . . ?
C15 C16 H16 126.9 . . ?
C17 C16 C15 106.1(2) . . ?
C17 C16 H16 126.9 . . ?
N4 C17 C16 110.2(2) . . ?
N4 C17 C18 115.4(2) . . ?
C16 C17 C18 132.9(2) . . ?
N5 C18 C17 119.0(2) . . ?
N5 C18 H18 120.5 . . ?
C17 C18 H18 120.5 . . ?
N7 C19 H19 107.0 . . ?
N7 C19 C20 114.3(2) . . ?
N7 C19 C24 111.6(2) . . ?
C20 C19 H19 107.0 . . ?
C24 C19 H19 107.0 . . ?
C24 C19 C20 109.6(2) . . ?
C19 C20 H20A 109.8 . . ?
C19 C20 H20B 109.8 . . ?
H20A C20 H20B 108.2 . . ?
C21 C20 C19 109.6(2) . . ?
C21 C20 H20A 109.8 . . ?
C21 C20 H20B 109.8 . . ?
C20 C21 H21A 109.6 . . ?
C20 C21 H21B 109.6 . . ?
C20 C21 C22 110.2(2) . . ?
H21A C21 H21B 108.1 . . ?
C22 C21 H21A 109.6 . . ?
C22 C21 H21B 109.6 . . ?
C21 C22 H22A 109.4 . . ?
C21 C22 H22B 109.4 . . ?
H22A C22 H22B 108.0 . . ?
C23 C22 C21 111.1(2) . . ?
C23 C22 H22A 109.4 . . ?
C23 C22 H22B 109.4 . . ?
C22 C23 H23A 109.2 . . ?
C22 C23 H23B 109.2 . . ?
C22 C23 C24 112.1(2) . . ?
H23A C23 H23B 107.9 . . ?
C24 C23 H23A 109.2 . . ?
C24 C23 H23B 109.2 . . ?
C19 C24 H24A 109.9 . . ?
C19 C24 H24B 109.9 . . ?
C23 C24 C19 108.8(2) . . ?
C23 C24 H24A 109.9 . . ?
C23 C24 H24B 109.9 . . ?
H24A C24 H24B 108.3 . . ?
N6 C25 H25 106.4 . . ?
N6 C25 C26 112.6(2) . . ?
N6 C25 C30 115.2(2) . . ?
C26 C25 H25 106.4 . . ?
C26 C25 C30 109.3(2) . . ?
C30 C25 H25 106.4 . . ?
C25 C26 H26A 109.0 . . ?
C25 C26 H26B 109.0 . . ?
C25 C26 C27 112.7(3) . . ?
H26A C26 H26B 107.8 . . ?
C27 C26 H26A 109.0 . . ?
C27 C26 H26B 109.0 . . ?
C26 C27 H27A 109.2 . . ?
C26 C27 H27B 109.2 . . ?
H27A C27 H27B 107.9 . . ?
C28 C27 C26 111.9(3) . . ?
C28 C27 H27A 109.2 . . ?
C28 C27 H27B 109.2 . . ?
C27 C28 H28A 109.2 . . ?
C27 C28 H28B 109.2 . . ?
H28A C28 H28B 107.9 . . ?
C29 C28 C27 111.9(3) . . ?
C29 C28 H28A 109.2 . . ?
C29 C28 H28B 109.2 . . ?
C28 C29 H29A 109.3 . . ?
C28 C29 H29B 109.3 . . ?
C28 C29 C30 111.8(3) . . ?
H29A C29 H29B 107.9 . . ?
C30 C29 H29A 109.3 . . ?
C30 C29 H29B 109.3 . . ?
C25 C30 H30A 109.3 . . ?
C25 C30 H30B 109.3 . . ?
C29 C30 C25 111.6(3) . . ?
C29 C30 H30A 109.3 . . ?
C29 C30 H30B 109.3 . . ?
H30A C30 H30B 108.0 . . ?
N5 C31 H31 107.2 . . ?
N5 C31 C32 114.0(2) . . ?
N5 C31 C36 110.9(2) . . ?
C32 C31 H31 107.2 . . ?
C32 C31 C36 110.1(2) . . ?
C36 C31 H31 107.2 . . ?
C31 C32 H32A 109.6 . . ?
C31 C32 H32B 109.6 . . ?
C31 C32 C33 110.3(2) . . ?
H32A C32 H32B 108.1 . . ?
C33 C32 H32A 109.6 . . ?
C33 C32 H32B 109.6 . . ?
C32 C33 H33A 109.4 . . ?
C32 C33 H33B 109.4 . . ?
H33A C33 H33B 108.0 . . ?
C34 C33 C32 111.2(2) . . ?
C34 C33 H33A 109.4 . . ?
C34 C33 H33B 109.4 . . ?
C33 C34 H34A 109.3 . . ?
C33 C34 H34B 109.3 . . ?
H34A C34 H34B 108.0 . . ?
C35 C34 C33 111.4(2) . . ?
C35 C34 H34A 109.3 . . ?
C35 C34 H34B 109.3 . . ?
C34 C35 H35A 109.5 . . ?
C34 C35 H35B 109.5 . . ?
C34 C35 C36 110.8(2) . . ?
H35A C35 H35B 108.1 . . ?
C36 C35 H35A 109.5 . . ?
C36 C35 H35B 109.5 . . ?
C31 C36 C35 110.9(2) . . ?
C31 C36 H36A 109.5 . . ?
C31 C36 H36B 109.5 . . ?
C35 C36 H36A 109.5 . . ?
C35 C36 H36B 109.5 . . ?
H36A C36 H36B 108.1 . . ?

loop_
_geom_bond_atom_site_label_1
_geom_bond_atom_site_label_2
_geom_bond_distance
_geom_bond_site_symmetry_2
_geom_bond_publ_flag
Cr1 N2 2.027(2) . ?
Cr1 N3 2.005(2) . ?
Cr1 N4 2.014(2) . ?
Cr1 N5 2.118(2) . ?
Cr1 N6 2.128(2) . ?
Cr1 N7 2.108(2) . ?
N1 C1 1.452(3) . ?
N1 C7 1.458(3) . ?
N1 C13 1.465(3) . ?
N2 C2 1.363(3) . ?
N2 C5 1.385(3) . ?
N3 C8 1.356(4) . ?
N3 C11 1.386(4) . ?
N4 C14 1.358(3) . ?
N4 C17 1.390(3) . ?
N5 C18 1.301(3) . ?
N5 C31 1.485(3) . ?
N6 C12 1.296(4) . ?
N6 C25 1.495(4) . ?
N7 C6 1.301(3) . ?
N7 C19 1.473(3) . ?
C1 H1A 0.9900 . ?
C1 H1B 0.9900 . ?
C1 C2 1.500(4) . ?
C2 C3 1.389(4) . ?
C3 H3 0.9500 . ?
C3 C4 1.393(4) . ?
C4 H4 0.9500 . ?
C4 C5 1.387(4) . ?
C5 C6 1.412(4) . ?
C6 H6 0.9500 . ?
C7 H7A 0.9900 . ?
C7 H7B 0.9900 . ?
C7 C8 1.503(4) . ?
C8 C9 1.410(4) . ?
C9 H9 0.9500 . ?
C9 C10 1.385(5) . ?
C10 H10 0.9500 . ?
C10 C11 1.399(4) . ?
C11 C12 1.417(4) . ?
C12 H12 0.9500 . ?
C13 H13A 0.9900 . ?
C13 H13B 0.9900 . ?
C13 C14 1.499(3) . ?
C14 C15 1.400(4) . ?
C15 H15 0.9500 . ?
C15 C16 1.396(4) . ?
C16 H16 0.9500 . ?
C16 C17 1.391(4) . ?
C17 C18 1.409(4) . ?
C18 H18 0.9500 . ?
C19 H19 1.0000 . ?
C19 C20 1.532(3) . ?
C19 C24 1.531(3) . ?
C20 H20A 0.9900 . ?
C20 H20B 0.9900 . ?
C20 C21 1.525(4) . ?
C21 H21A 0.9900 . ?
C21 H21B 0.9900 . ?
C21 C22 1.527(4) . ?
C22 H22A 0.9900 . ?
C22 H22B 0.9900 . ?
C22 C23 1.522(4) . ?
C23 H23A 0.9900 . ?
C23 H23B 0.9900 . ?
C23 C24 1.526(4) . ?
C24 H24A 0.9900 . ?
C24 H24B 0.9900 . ?
C25 H25 1.0000 . ?
C25 C26 1.513(4) . ?
C25 C30 1.535(4) . ?
C26 H26A 0.9900 . ?
C26 H26B 0.9900 . ?
C26 C27 1.533(4) . ?
C27 H27A 0.9900 . ?
C27 H27B 0.9900 . ?
C27 C28 1.510(5) . ?
C28 H28A 0.9900 . ?
C28 H28B 0.9900 . ?
C28 C29 1.496(5) . ?
C29 H29A 0.9900 . ?
C29 H29B 0.9900 . ?
C29 C30 1.529(5) . ?
C30 H30A 0.9900 . ?
C30 H30B 0.9900 . ?
C31 H31 1.0000 . ?
C31 C32 1.523(4) . ?
C31 C36 1.528(4) . ?
C32 H32A 0.9900 . ?
C32 H32B 0.9900 . ?
C32 C33 1.526(4) . ?
C33 H33A 0.9900 . ?
C33 H33B 0.9900 . ?
C33 C34 1.518(4) . ?
C34 H34A 0.9900 . ?
C34 H34B 0.9900 . ?
C34 C35 1.511(4) . ?
C35 H35A 0.9900 . ?
C35 H35B 0.9900 . ?
C35 C36 1.538(4) . ?
C36 H36A 0.9900 . ?
C36 H36B 0.9900 . ?

loop_
_geom_torsion_atom_site_label_1
_geom_torsion_atom_site_label_2
_geom_torsion_atom_site_label_3
_geom_torsion_atom_site_label_4
_geom_torsion
_geom_torsion_site_symmetry_1
_geom_torsion_site_symmetry_2
_geom_torsion_site_symmetry_3
_geom_torsion_site_symmetry_4
_geom_torsion_publ_flag
Cr1 N2 C2 C1 -3.1(4) . . . . ?
Cr1 N2 C2 C3 -172.8(2) . . . . ?
Cr1 N2 C5 C4 176.01(17) . . . . ?
Cr1 N2 C5 C6 5.6(3) . . . . ?
Cr1 N3 C8 C7 -3.3(4) . . . . ?
Cr1 N3 C8 C9 -172.9(2) . . . . ?
Cr1 N3 C11 C10 175.30(18) . . . . ?
Cr1 N3 C11 C12 5.6(3) . . . . ?
Cr1 N4 C14 C13 -6.8(4) . . . . ?
Cr1 N4 C14 C15 -179.2(2) . . . . ?
Cr1 N4 C17 C16 -179.60(16) . . . . ?
Cr1 N4 C17 C18 12.5(3) . . . . ?
Cr1 N5 C18 C17 -7.5(3) . . . . ?
Cr1 N5 C31 C32 -142.0(2) . . . . ?
Cr1 N5 C31 C36 93.1(3) . . . . ?
Cr1 N6 C12 C11 -2.5(3) . . . . ?
Cr1 N6 C25 C26 -91.0(3) . . . . ?
Cr1 N6 C25 C30 142.8(2) . . . . ?
Cr1 N7 C6 C5 -3.4(3) . . . . ?
Cr1 N7 C19 C20 -142.73(18) . . . . ?
Cr1 N7 C19 C24 92.1(2) . . . . ?
N1 C1 C2 N2 -48.3(3) . . . . ?
N1 C1 C2 C3 119.4(3) . . . . ?
N1 C7 C8 N3 -50.4(3) . . . . ?
N1 C7 C8 C9 117.2(3) . . . . ?
N1 C13 C14 N4 -46.8(3) . . . . ?
N1 C13 C14 C15 124.1(3) . . . . ?
N2 C2 C3 C4 0.6(3) . . . . ?
N2 C5 C6 N7 -1.4(3) . . . . ?
N3 C8 C9 C10 0.9(3) . . . . ?
N3 C11 C12 N6 -1.9(4) . . . . ?
N4 C14 C15 C16 0.5(3) . . . . ?
N4 C17 C18 N5 -3.0(3) . . . . ?
N5 C31 C32 C33 176.9(2) . . . . ?
N5 C31 C36 C35 -175.7(2) . . . . ?
N6 C25 C26 C27 176.1(2) . . . . ?
N6 C25 C30 C29 -176.5(2) . . . . ?
N7 C19 C20 C21 172.0(2) . . . . ?
N7 C19 C24 C23 -172.4(2) . . . . ?
C1 N1 C7 C8 -36.2(3) . . . . ?
C1 N1 C13 C14 123.9(2) . . . . ?
C1 C2 C3 C4 -168.5(2) . . . . ?
C2 N2 C5 C4 2.2(3) . . . . ?
C2 N2 C5 C6 -168.2(2) . . . . ?
C2 C3 C4 C5 0.8(3) . . . . ?
C3 C4 C5 N2 -1.9(3) . . . . ?
C3 C4 C5 C6 166.2(3) . . . . ?
C4 C5 C6 N7 -169.0(3) . . . . ?
C5 N2 C2 C1 168.0(2) . . . . ?
C5 N2 C2 C3 -1.7(3) . . . . ?
C6 N7 C19 C20 34.3(3) . . . . ?
C6 N7 C19 C24 -90.8(3) . . . . ?
C7 N1 C1 C2 122.5(2) . . . . ?
C7 N1 C13 C14 -36.1(3) . . . . ?
C7 C8 C9 C10 -167.9(3) . . . . ?
C8 N3 C11 C10 1.2(3) . . . . ?
C8 N3 C11 C12 -168.5(2) . . . . ?
C8 C9 C10 C11 -0.1(3) . . . . ?
C9 C10 C11 N3 -0.7(3) . . . . ?
C9 C10 C11 C12 166.6(3) . . . . ?
C10 C11 C12 N6 -168.6(3) . . . . ?
C11 N3 C8 C7 168.3(2) . . . . ?
C11 N3 C8 C9 -1.3(3) . . . . ?
C12 N6 C25 C26 91.0(3) . . . . ?
C12 N6 C25 C30 -35.2(3) . . . . ?
C13 N1 C1 C2 -37.7(3) . . . . ?
C13 N1 C7 C8 123.7(3) . . . . ?
C13 C14 C15 C16 -171.3(2) . . . . ?
C14 N4 C17 C16 1.9(3) . . . . ?
C14 N4 C17 C18 -166.0(2) . . . . ?
C14 C15 C16 C17 0.7(3) . . . . ?
C15 C16 C17 N4 -1.6(3) . . . . ?
C15 C16 C17 C18 163.4(3) . . . . ?
C16 C17 C18 N5 -167.5(3) . . . . ?
C17 N4 C14 C13 170.9(2) . . . . ?
C17 N4 C14 C15 -1.5(3) . . . . ?
C18 N5 C31 C32 45.7(3) . . . . ?
C18 N5 C31 C36 -79.1(3) . . . . ?
C19 N7 C6 C5 179.1(2) . . . . ?
C19 C20 C21 C22 58.8(3) . . . . ?
C20 C19 C24 C23 59.9(3) . . . . ?
C20 C21 C22 C23 -55.2(3) . . . . ?
C21 C22 C23 C24 54.9(3) . . . . ?
C22 C23 C24 C19 -56.9(3) . . . . ?
C24 C19 C20 C21 -61.8(3) . . . . ?
C25 N6 C12 C11 175.9(2) . . . . ?
C25 C26 C27 C28 53.9(4) . . . . ?
C26 C25 C30 C29 55.7(3) . . . . ?
C26 C27 C28 C29 -52.7(4) . . . . ?
C27 C28 C29 C30 54.2(4) . . . . ?
C28 C29 C30 C25 -56.3(4) . . . . ?
C30 C25 C26 C27 -54.6(3) . . . . ?
C31 N5 C18 C17 166.3(2) . . . . ?
C31 C32 C33 C34 57.4(3) . . . . ?
C32 C31 C36 C35 57.3(3) . . . . ?
C32 C33 C34 C35 -56.2(3) . . . . ?
C33 C34 C35 C36 55.2(4) . . . . ?
C34 C35 C36 C31 -56.0(3) . . . . ?
C36 C31 C32 C33 -57.8(3) . . . . ?
